data_4100623
loop_
_publ_author_name
'Price, C.P.'
'Grzesiak, A.L.'
'Matzger, A.J.'

_journal_name_full 'Journal of the American Chemical Society'
_journal_paper_doi 10.1021/ja042595u
_journal_year 2005
_chemical_formula_sum 'C17 H22 N2 O6'
_chemical_formula_weight 350.37
_space_group_IT_number 14
_symmetry_cell_setting monoclinic
_symmetry_space_group_name_Hall '-P 2ybc'
_symmetry_space_group_name_H-M 'P 1 21/c 1'
_cell_angle_alpha 90.00
_cell_angle_beta 92.772(10)
_cell_angle_gamma 90.00
_cell_formula_units_Z 4
_cell_length_a 20.881(10)
_cell_length_b 8.843(4)
_cell_length_c 10.102(5)
_cell_measurement_temperature 295(2)
_cell_volume 1863.1(15)
_diffrn_ambient_temperature 295(2)
_exptl_crystal_density_diffrn 1.249
_cod_depositor_comments
;
The following automatic conversions were performed:
'_symmetry_cell_setting' value 'Monoclinic' changed to 'monoclinic'
according to '/home/saulius/struct/CIF-dictionaries/cif_core.dic'
dictionary named 'cif_core.dic' version 2.4.1 from 2010-06-29.

Automatic conversion script
Id: cif_fix_enum 1527 2010-12-29 10:47:43Z saulius 
;
_cod_original_sg_symbol_H-M 'P 21/c'
_cod_database_code 4100623

loop_
_symmetry_equiv_pos_as_xyz
'x, y, z'
'-x, y+1/2, -z+1/2'
'-x, -y, -z'
'x, -y-1/2, z-1/2'

loop_
_atom_site_label
_atom_site_type_symbol
_atom_site_fract_x
_atom_site_fract_y
_atom_site_fract_z
_atom_site_U_iso_or_equiv
_atom_site_adp_type
_atom_site_occupancy
_atom_site_symmetry_multiplicity
_atom_site_calc_flag
_atom_site_refinement_flags
_atom_site_disorder_assembly
_atom_site_disorder_group
C1 C 0.1644(4) 0.5165(8) 0.8413(7) 0.0538(19) Uani 1 1 d . . .
H1A H 0.2077 0.5285 0.8658 0.065 Uiso 1 1 calc R . .
N1 N 0.1838(5) 0.6527(8) 0.6348(8) 0.077(2) Uani 1 1 d . . .
O1 O 0.2409(4) 0.6528(11) 0.6664(8) 0.122(3) Uani 1 1 d . . .
C2 C 0.1387(4) 0.5749(8) 0.7238(8) 0.060(2) Uani 1 1 d . . .
N2 N -0.0330(4) 0.4716(9) 0.7243(8) 0.076(2) Uani 1 1 d . . .
O2 O 0.1605(4) 0.7114(9) 0.5338(7) 0.103(2) Uani 1 1 d . . .
C3 C 0.0746(5) 0.5613(8) 0.6819(8) 0.065(2) Uani 1 1 d . . .
H3A H 0.0586 0.6020 0.6022 0.078 Uiso 1 1 calc R . .
O3 O -0.0528(4) 0.5396(10) 0.6230(7) 0.107(3) Uani 1 1 d . . .
C4 C 0.0367(4) 0.4845(9) 0.7654(8) 0.062(2) Uani 1 1 d . . .
O4 O -0.0676(3) 0.3953(8) 0.7945(9) 0.102(2) Uani 1 1 d . . .
O5 O 0.1139(3) 0.2895(8) 1.1188(6) 0.086(2) Uani 1 1 d . . .
C5 C 0.0592(4) 0.4232(9) 0.8830(8) 0.064(2) Uani 1 1 d . . .
H5A H 0.0315 0.3713 0.9364 0.077 Uiso 1 1 calc R . .
O6 O 0.2098(3) 0.3946(7) 1.0760(5) 0.0717(17) Uani 1 1 d . . .
C6 C 0.1231(4) 0.4388(8) 0.9221(8) 0.058(2) Uani 1 1 d . . .
C7 C 0.1475(4) 0.3662(9) 1.0510(8) 0.062(2) Uani 1 1 d . . .
C8 C 0.2407(5) 0.3267(11) 1.1969(9) 0.079(3) Uani 1 1 d . . .
H8A H 0.2264 0.2220 1.2076 0.095 Uiso 1 1 calc R . .
C9 C 0.3135(5) 0.3324(12) 1.1800(9) 0.087(3) Uani 1 1 d . . .
H9A H 0.3218 0.3248 1.0856 0.105 Uiso 1 1 calc R . .
C10 C 0.3285(4) 0.4930(11) 1.2277(8) 0.074(2) Uani 1 1 d . . .
H10A H 0.3069 0.5583 1.1610 0.088 Uiso 1 1 calc R . .
C11 C 0.2881(5) 0.5087(14) 1.3506(11) 0.096(3) Uani 1 1 d . . .
H11A H 0.3108 0.4672 1.4285 0.115 Uiso 1 1 calc R . .
H11B H 0.2782 0.6140 1.3671 0.115 Uiso 1 1 calc R . .
C12 C 0.2267(5) 0.4182(13) 1.3163(9) 0.093(3) Uani 1 1 d . . .
H12A H 0.2164 0.3528 1.3894 0.111 Uiso 1 1 calc R . .
H12B H 0.1908 0.4857 1.2972 0.111 Uiso 1 1 calc R . .
C13 C 0.3472(7) 0.2021(16) 1.2545(13) 0.128(5) Uani 1 1 d . . .
H13A H 0.3924 0.2070 1.2419 0.191 Uiso 1 1 calc R . .
H13B H 0.3306 0.1075 1.2211 0.191 Uiso 1 1 calc R . .
H13C H 0.3397 0.2099 1.3473 0.191 Uiso 1 1 calc R . .
C14 C 0.3995(5) 0.5548(16) 1.2400(12) 0.102(4) Uani 1 1 d . . .
C15 C 0.4368(6) 0.497(2) 1.3656(14) 0.149(6) Uani 1 1 d . . .
H15A H 0.4415 0.3889 1.3604 0.223 Uiso 1 1 calc R . .
H15B H 0.4137 0.5222 1.4424 0.223 Uiso 1 1 calc R . .
H15C H 0.4784 0.5429 1.3721 0.223 Uiso 1 1 calc R . .
C16 C 0.3957(7) 0.728(2) 1.2494(19) 0.164(7) Uani 1 1 d . . .
H16A H 0.3732 0.7674 1.1716 0.247 Uiso 1 1 calc R . .
H16B H 0.4383 0.7696 1.2560 0.247 Uiso 1 1 calc R . .
H16C H 0.3733 0.7560 1.3265 0.247 Uiso 1 1 calc R . .
C17 C 0.4358(6) 0.515(2) 1.1182(13) 0.135(5) Uani 1 1 d . . .
H17A H 0.4386 0.4067 1.1103 0.203 Uiso 1 1 calc R . .
H17B H 0.4782 0.5567 1.1265 0.203 Uiso 1 1 calc R . .
H17C H 0.4137 0.5553 1.0406 0.203 Uiso 1 1 calc R . .

loop_
_atom_site_aniso_label
_atom_site_aniso_U_11
_atom_site_aniso_U_22
_atom_site_aniso_U_33
_atom_site_aniso_U_23
_atom_site_aniso_U_13
_atom_site_aniso_U_12
C1 0.068(5) 0.047(4) 0.047(4) -0.002(3) 0.003(3) -0.002(3)
N1 0.106(6) 0.062(4) 0.064(5) 0.015(4) 0.027(5) -0.004(4)
O1 0.105(6) 0.162(8) 0.102(6) 0.026(6) 0.023(5) -0.037(6)
C2 0.091(6) 0.039(4) 0.052(4) -0.002(3) 0.018(4) 0.000(4)
N2 0.077(5) 0.080(5) 0.070(5) -0.007(4) -0.001(4) -0.002(4)
O2 0.132(6) 0.101(5) 0.078(5) 0.041(4) 0.027(4) 0.001(4)
C3 0.098(7) 0.042(4) 0.056(5) 0.000(4) 0.003(4) 0.010(4)
O3 0.104(5) 0.148(7) 0.066(4) 0.005(5) -0.014(4) 0.013(5)
C4 0.086(6) 0.046(4) 0.056(5) -0.008(4) 0.008(4) -0.009(4)
O4 0.085(5) 0.080(5) 0.140(7) 0.006(5) 0.001(4) -0.020(4)
O5 0.107(5) 0.088(5) 0.064(4) 0.021(3) 0.002(3) -0.031(4)
C5 0.083(6) 0.049(4) 0.062(5) -0.008(4) 0.009(4) -0.009(4)
O6 0.087(4) 0.073(4) 0.054(3) 0.017(3) 0.003(3) -0.010(3)
C6 0.082(6) 0.035(4) 0.059(5) -0.003(3) 0.008(4) -0.005(4)
C7 0.088(6) 0.049(4) 0.049(4) 0.004(4) 0.004(4) -0.009(4)
C8 0.103(7) 0.069(5) 0.063(5) 0.011(4) -0.002(5) -0.008(5)
C9 0.100(7) 0.102(8) 0.060(5) -0.006(5) 0.010(5) 0.019(6)
C10 0.086(6) 0.083(6) 0.052(5) 0.003(4) 0.001(4) 0.009(5)
C11 0.076(6) 0.115(9) 0.097(8) -0.024(7) 0.004(5) 0.005(6)
C12 0.106(8) 0.117(8) 0.058(5) 0.010(5) 0.026(5) -0.006(6)
C13 0.158(12) 0.123(10) 0.099(9) -0.003(8) -0.012(8) 0.048(9)
C14 0.056(6) 0.142(11) 0.109(9) -0.001(8) 0.001(5) 0.008(6)
C15 0.085(8) 0.238(18) 0.119(10) -0.023(12) -0.043(7) 0.015(10)
C16 0.122(11) 0.162(15) 0.207(18) -0.022(13) -0.020(11) -0.071(11)
C17 0.086(8) 0.222(17) 0.099(9) 0.004(10) 0.014(7) -0.003(9)

loop_
_geom_bond_atom_site_label_1
_geom_bond_atom_site_label_2
_geom_bond_distance
_geom_bond_site_symmetry_2
_geom_bond_publ_flag
C1 C2 1.378(11) . ?
C1 C6 1.398(10) . ?
N1 O2 1.225(10) . ?
N1 O1 1.220(11) . ?
N1 C2 1.500(11) . ?
C2 C3 1.390(12) . ?
N2 O4 1.237(10) . ?
N2 O3 1.240(10) . ?
N2 C4 1.498(11) . ?
C3 C4 1.366(11) . ?
C4 C5 1.368(12) . ?
O5 C7 1.212(9) . ?
C5 C6 1.381(12) . ?
O6 C7 1.335(10) . ?
O6 C8 1.481(10) . ?
C6 C7 1.518(11) . ?
C8 C12 1.493(13) . ?
C8 C9 1.538(14) . ?
C9 C10 1.528(14) . ?
C9 C13 1.530(15) . ?
C10 C11 1.541(13) . ?
C10 C14 1.579(14) . ?
C11 C12 1.538(15) . ?
C14 C15 1.544(17) . ?
C14 C16 1.54(2) . ?
C14 C17 1.518(17) . ?
